data_4076872
loop_
_publ_author_name
'Bradley, Sam'
'Camm, Kenneth D.'
'Furtado, Stephen J.'
'Gott, Andrew L.'
'McGowan, Patrick C.'
'Podesta, Thomas J.'
'Thornton-Pett, Mark'

_publ_section_title
;
 Synthesis and Structure of Amino-Functionalized Cyclopentadienyl Vanadium
 Complexes and Evaluation of Their Butadiene Polymerization Behavior
;
_journal_issue 16
_journal_name_full Organometallics
_journal_page_first 3443
_journal_paper_doi 10.1021/om020170f
_journal_volume 21
_journal_year 2002
_chemical_formula_sum 'C24 H36 Cl N2 V'
_chemical_formula_weight 438.94
_chemical_name_systematic
; 
 ? 
;
_space_group_IT_number 15
_symmetry_cell_setting monoclinic
_symmetry_space_group_name_Hall '-C 2yc'
_symmetry_space_group_name_H-M 'C 1 2/c 1'
_atom_sites_solution_hydrogens geom
_atom_sites_solution_primary direct
_atom_sites_solution_secondary difmap
_audit_creation_method SHELXL-97
_cell_angle_alpha 90.00
_cell_angle_beta 97.528(2)
_cell_angle_gamma 90.00
_cell_formula_units_Z 4
_cell_length_a 9.3569(6)
_cell_length_b 7.3280(4)
_cell_length_c 33.766(2)
_cell_measurement_temperature 150(2)
_cell_volume 2295.3(2)
_computing_cell_refinement 'DENZO-SMN (Otwinowski & Minor, 1996)'
_computing_data_collection 'COLLECT (Nonius, 1999)'
_computing_data_reduction 'DENZO-SMN (Otwinowski & Minor, 1996)'
_computing_molecular_graphics 'ORTEX (McArdle, 1995)'
_computing_publication_material 'local program'
_computing_structure_refinement 'SHELXL-97 (Sheldrick, 1997)'
_computing_structure_solution 'SHELXS-97 (Sheldrick, 1990)'
_diffrn_ambient_temperature 150(2)
_diffrn_detector_area_resol_mean 9.091
_diffrn_measured_fraction_theta_full 0.947
_diffrn_measured_fraction_theta_max 0.947
_diffrn_measurement_device_type 'Nonius KappaCCD area detector diffractometer'
_diffrn_measurement_method
;
   Detector set at 30mm from sample with different 2theta offsets 
   1 degree phi exposures for chi=0 degree settings
   1 degree omega exposures for chi=90 degree settings
;
_diffrn_radiation_monochromator graphite
_diffrn_radiation_source 'fine-focus sealed tube'
_diffrn_radiation_type MoK\a
_diffrn_radiation_wavelength 0.71073
_diffrn_reflns_av_R_equivalents 0.0707
_diffrn_reflns_av_sigmaI/netI 0.0691
_diffrn_reflns_limit_h_max 6
_diffrn_reflns_limit_h_min -11
_diffrn_reflns_limit_k_max 9
_diffrn_reflns_limit_k_min -8
_diffrn_reflns_limit_l_max 41
_diffrn_reflns_limit_l_min -40
_diffrn_reflns_number 4200
_diffrn_reflns_theta_full 25.99
_diffrn_reflns_theta_max 25.99
_diffrn_reflns_theta_min 3.54
_exptl_absorpt_coefficient_mu 0.560
_exptl_absorpt_correction_T_max 0.9672
_exptl_absorpt_correction_T_min 0.7747
_exptl_absorpt_correction_type multi-scan
_exptl_absorpt_process_details
;
 Using multiple and symmetry-related data measurements via the program SORTAV
 See R.H. Blessing, Acta Cryst (1995), A51, 33-38 
;
_exptl_crystal_colour 'dark blue'
_exptl_crystal_density_diffrn 1.270
_exptl_crystal_density_method 'not measured'
_exptl_crystal_description prism
_exptl_crystal_F_000 936
_exptl_crystal_size_max 0.48
_exptl_crystal_size_mid 0.17
_exptl_crystal_size_min 0.06
_refine_diff_density_max 0.641
_refine_diff_density_min -0.576
_refine_diff_density_rms 0.068
_refine_ls_extinction_coef 0.004(3)
_refine_ls_extinction_expression Fc^*^=kFc[1+0.001xFc^2^\l^3^/sin(2\q)]^-1/4^
_refine_ls_extinction_method SHELXL
_refine_ls_goodness_of_fit_ref 1.114
_refine_ls_hydrogen_treatment mixed
_refine_ls_matrix_type full
_refine_ls_number_parameters 129
_refine_ls_number_reflns 2143
_refine_ls_number_restraints 0
_refine_ls_restrained_S_all 1.114
_refine_ls_R_factor_all 0.0666
_refine_ls_R_factor_gt 0.0616
_refine_ls_shift/su_max 0.000
_refine_ls_shift/su_mean 0.000
_refine_ls_structure_factor_coef Fsqd
_refine_ls_weighting_details 'calc w=1/[\s^2^(Fo^2^)+(0.0398P)^2^+7.4187P] where P=(Fo^2^+2Fc^2^)/3'
_refine_ls_weighting_scheme calc
_refine_ls_wR_factor_gt 0.1529
_refine_ls_wR_factor_ref 0.1567
_reflns_number_gt 1950
_reflns_number_total 2143
_reflns_threshold_expression >2sigma(I)
_cod_data_source_file om020170f.cif
_cod_data_source_block tjp11
_cod_original_sg_symbol_H-M C2/c
_cod_database_code 4076872

loop_
_symmetry_equiv_pos_as_xyz
'x, y, z'
'-x, y, -z+1/2'
'x+1/2, y+1/2, z'
'-x+1/2, y+1/2, -z+1/2'
'-x, -y, -z'
'x, -y, z-1/2'
'-x+1/2, -y+1/2, -z'
'x+1/2, -y+1/2, z-1/2'

loop_
_atom_site_label
_atom_site_type_symbol
_atom_site_fract_x
_atom_site_fract_y
_atom_site_fract_z
_atom_site_U_iso_or_equiv
_atom_site_adp_type
_atom_site_occupancy
_atom_site_symmetry_multiplicity
_atom_site_calc_flag
_atom_site_refinement_flags
C1 C -0.0267(3) 1.2505(4) 0.67962(10) 0.0358(7) Uani 1 1 d .
C2 C -0.1589(3) 1.1905(5) 0.69112(11) 0.0420(8) Uani 1 1 d .
H2 H -0.2461 1.2584 0.6886 0.050 Uiso 1 1 calc R
C3 C -0.1395(4) 1.0134(5) 0.70695(11) 0.0416(8) Uani 1 1 d .
H3 H -0.2115 0.9401 0.7164 0.050 Uiso 1 1 calc R
C4 C 0.0059(4) 0.9638(4) 0.70629(10) 0.0374(7) Uani 1 1 d .
H4 H 0.0494 0.8516 0.7154 0.045 Uiso 1 1 calc R
C5 C 0.0753(4) 1.1119(5) 0.68959(10) 0.0372(7) Uani 1 1 d .
H5 H 0.1741 1.1165 0.6858 0.045 Uiso 1 1 calc R
C6 C -0.0035(4) 1.4263(5) 0.65826(11) 0.0454(9) Uani 1 1 d .
H6A H 0.1013 1.4487 0.6595 0.055 Uiso 1 1 calc R
H6B H -0.0454 1.5280 0.6722 0.055 Uiso 1 1 calc R
C7 C -0.0707(4) 1.4250(5) 0.61480(10) 0.0404(8) Uani 1 1 d .
H7A H -0.0243 1.3295 0.6001 0.048 Uiso 1 1 calc R
H7B H -0.1746 1.3957 0.6132 0.048 Uiso 1 1 calc R
C9 C -0.1584(4) 1.7354(5) 0.60701(11) 0.0466(9) Uani 1 1 d .
H9A H -0.1543 1.7395 0.6364 0.056 Uiso 1 1 calc R
H9B H -0.2564 1.6956 0.5957 0.056 Uiso 1 1 calc R
C10 C -0.1308(6) 1.9254(6) 0.59164(14) 0.0644(12) Uani 1 1 d .
H10A H -0.2064 2.0100 0.5984 0.077 Uiso 1 1 calc R
H10B H -0.0364 1.9705 0.6046 0.077 Uiso 1 1 calc R
C11 C -0.1313(6) 1.9212(7) 0.54679(14) 0.0721(14) Uani 1 1 d .
H11A H -0.1017 2.0417 0.5374 0.086 Uiso 1 1 calc R
H11B H -0.2300 1.8951 0.5335 0.086 Uiso 1 1 calc R
C12 C -0.0280(6) 1.7747(8) 0.53564(14) 0.0726(14) Uani 1 1 d .
H12A H 0.0722 1.8099 0.5459 0.087 Uiso 1 1 calc R
H12B H -0.0357 1.7651 0.5062 0.087 Uiso 1 1 calc R
C13 C -0.0621(5) 1.5895(6) 0.55310(12) 0.0565(11) Uani 1 1 d .
H13A H -0.1602 1.5504 0.5417 0.068 Uiso 1 1 calc R
H13B H 0.0073 1.4970 0.5459 0.068 Uiso 1 1 calc R
Cl1 Cl 0.0000 1.51736(17) 0.7500 0.0669(6) Uani 1 2 d S
N8 N -0.0530(3) 1.6026(4) 0.59634(8) 0.0416(7) Uani 1 1 d .
V1 V 0.0000 1.19642(10) 0.7500 0.0286(3) Uani 1 2 d S

loop_
_atom_site_aniso_label
_atom_site_aniso_U_11
_atom_site_aniso_U_22
_atom_site_aniso_U_33
_atom_site_aniso_U_23
_atom_site_aniso_U_13
_atom_site_aniso_U_12
C1 0.0396(17) 0.0257(16) 0.0416(18) 0.0024(13) 0.0032(13) -0.0050(12)
C2 0.0309(15) 0.0366(18) 0.056(2) 0.0005(15) -0.0017(14) -0.0042(13)
C3 0.0429(18) 0.0347(18) 0.0471(19) 0.0012(15) 0.0060(14) -0.0135(14)
C4 0.054(2) 0.0224(15) 0.0371(17) -0.0009(13) 0.0123(13) 0.0010(13)
C5 0.0444(17) 0.0336(18) 0.0358(17) 0.0027(13) 0.0135(13) 0.0013(14)
C6 0.052(2) 0.0339(19) 0.049(2) 0.0104(16) -0.0014(15) -0.0115(15)
C7 0.0507(19) 0.0298(17) 0.0412(19) 0.0011(14) 0.0083(14) -0.0007(14)
C9 0.069(2) 0.0355(19) 0.0379(18) 0.0042(15) 0.0162(16) 0.0063(16)
C10 0.101(4) 0.036(2) 0.058(3) 0.0108(19) 0.016(2) 0.002(2)
C11 0.114(4) 0.050(3) 0.054(3) 0.020(2) 0.016(2) -0.005(3)
C12 0.105(4) 0.074(3) 0.044(2) 0.010(2) 0.030(2) -0.014(3)
C13 0.080(3) 0.053(3) 0.040(2) -0.0019(18) 0.0196(18) 0.002(2)
Cl1 0.1403(15) 0.0203(6) 0.0491(8) 0.000 0.0460(8) 0.000
N8 0.0570(18) 0.0336(16) 0.0360(15) 0.0052(12) 0.0134(12) -0.0007(13)
V1 0.0269(4) 0.0201(4) 0.0408(5) 0.000 0.0124(3) 0.000

loop_
_atom_type_symbol
_atom_type_description
_atom_type_scat_dispersion_real
_atom_type_scat_dispersion_imag
_atom_type_scat_source
C C 0.0033 0.0016 'International Tables Vol C Tables 4.2.6.8 and 6.1.1.4'
H H 0.0000 0.0000 'International Tables Vol C Tables 4.2.6.8 and 6.1.1.4'
Cl Cl 0.1484 0.1585 'International Tables Vol C Tables 4.2.6.8 and 6.1.1.4'
N N 0.0061 0.0033 'International Tables Vol C Tables 4.2.6.8 and 6.1.1.4'
V V 0.3005 0.5294 'International Tables Vol C Tables 4.2.6.8 and 6.1.1.4'

loop_
_geom_angle_atom_site_label_1
_geom_angle_atom_site_label_2
_geom_angle_atom_site_label_3
_geom_angle
_geom_angle_site_symmetry_1
_geom_angle_site_symmetry_3
C5 C1 C2 107.5(3) . .
C5 C1 C6 126.7(3) . .
C2 C1 C6 125.7(3) . .
C5 C1 V1 70.27(18) . .
C2 C1 V1 69.92(19) . .
C6 C1 V1 128.0(2) . .
C3 C2 C1 108.5(3) . .
C3 C2 V1 69.8(2) . .
C1 C2 V1 75.18(19) . .
C2 C3 C4 108.0(3) . .
C2 C3 V1 74.5(2) . .
C4 C3 V1 71.75(19) . .
C3 C4 C5 107.5(3) . .
C3 C4 V1 71.90(19) . .
C5 C4 V1 74.58(19) . .
C1 C5 C4 108.4(3) . .
C1 C5 V1 75.13(19) . .
C4 C5 V1 69.41(18) . .
C1 C6 C7 113.0(3) . .
N8 C7 C6 110.6(3) . .
N8 C9 C10 112.0(3) . .
C11 C10 C9 110.1(4) . .
C10 C11 C12 110.0(4) . .
C11 C12 C13 111.0(4) . .
N8 C13 C12 109.9(4) . .
C13 N8 C7 112.0(3) . .
C13 N8 C9 109.8(3) . .
C7 N8 C9 111.7(3) . .
C4 V1 C4 82.08(17) . 2_556
C4 V1 C3 36.35(13) . .
C4 V1 C3 84.90(13) 2_556 .
C3 V1 C3 107.28(19) . 2_556
C3 V1 C2 142.18(14) . 2_556
C4 V1 C2 59.63(13) . .
C4 V1 C2 118.52(13) 2_556 .
C3 V1 C2 35.70(13) . .
C2 V1 C2 177.86(19) 2_556 .
C4 V1 C5 36.01(12) . .
C4 V1 C5 114.06(12) 2_556 .
C3 V1 C5 59.64(13) . .
C3 V1 C5 100.95(12) 2_556 .
C2 V1 C5 120.80(12) 2_556 .
C2 V1 C5 58.53(13) . .
C5 V1 C5 149.15(17) . 2_556
C4 V1 Cl1 138.96(8) . .
C3 V1 Cl1 126.36(10) . .
C2 V1 Cl1 91.07(9) . .
C5 V1 Cl1 105.43(8) . .
Cl1 V1 C1 80.45(8) . .
C4 V1 C1 58.95(11) . .
C4 V1 C1 140.01(12) 2_556 .
C3 V1 C1 58.88(12) . .
C3 V1 C1 135.53(12) 2_556 .
C2 V1 C1 145.72(12) 2_556 .
C2 V1 C1 34.90(11) . .
C5 V1 C1 34.60(12) . .
C5 V1 C1 155.70(12) 2_556 .
C1 V1 C1 160.90(16) 2_556 .

loop_
_geom_bond_atom_site_label_1
_geom_bond_atom_site_label_2
_geom_bond_distance
C1 C5 1.404(5)
C1 C2 1.414(5)
C1 C6 1.505(5)
C1 V1 2.390(3)
C2 C3 1.406(5)
C2 V1 2.322(3)
C3 C4 1.411(5)
C3 V1 2.262(3)
C4 C5 1.419(5)
C4 V1 2.260(3)
C5 V1 2.328(3)
C6 C7 1.519(5)
C7 N8 1.461(4)
C9 N8 1.464(5)
C9 C10 1.520(5)
C10 C11 1.514(6)
C11 C12 1.524(8)
C12 C13 1.530(6)
C13 N8 1.455(5)
Cl1 V1 2.3518(14)
